data_7036623
loop_
_publ_author_name
'Casula, Arianna'
'Nairi, Valentina'
'Fern\'andez-Moreira, Vanesa'
'Laguna, Antonio'
'Lippolis, Vito'
'Garau, Alessandra'
'Gimeno, M Concepci\'on'

_publ_section_title
;
 Re(i) derivatives functionalised with thioether crowns containing the
 1,10-phenanthroline subunit as a new class of chemosensors.
;
_journal_issue 42
_journal_name_full 'Dalton transactions (Cambridge, England : 2003)'
_journal_page_first 18506
_journal_page_last 18517
_journal_paper_doi 10.1039/c5dt02723c
_journal_volume 44
_journal_year 2015
_chemical_formula_sum 'C25 H22 F3 N4 O6 Re S4'
_chemical_formula_weight 845.91
_chemical_name_systematic
; 
 ? 
;
_space_group_IT_number 14
_symmetry_cell_setting monoclinic
_symmetry_space_group_name_Hall '-P 2ybc'
_symmetry_space_group_name_H-M 'P 1 21/c 1'
_atom_sites_solution_hydrogens geom
_atom_sites_solution_primary direct
_atom_sites_solution_secondary difmap
_audit_creation_method SHELXL-97
_audit_update_record
;
2015-09-04 deposited with the CCDC.
2015-09-23 downloaded from the CCDC.
;
_cell_angle_alpha 90.00
_cell_angle_beta 114.7530(10)
_cell_angle_gamma 90.00
_cell_formula_units_Z 4
_cell_length_a 18.6722(13)
_cell_length_b 9.9873(7)
_cell_length_c 17.2914(12)
_cell_measurement_reflns_used 9827
_cell_measurement_temperature 100(2)
_cell_measurement_theta_max 55.67
_cell_measurement_theta_min 4.71
_cell_volume 2928.3(4)
_computing_cell_refinement 'SAINT+ v. 6.02 (Bruker AXS, 1999)'
_computing_data_collection 'SMART v. 5.611 (Bruker AXS, 2000)'
_computing_data_reduction 'SAINT+ v. 6.02 (Bruker AXS, 1999)'
_computing_molecular_graphics XP
_computing_publication_material XCIF
_computing_structure_refinement 'SHELXL-97 (Sheldrick, 1997)'
_computing_structure_solution 'SHELXS-97 (Sheldrick, 1990)'
_diffrn_ambient_temperature 100(2)
_diffrn_detector_area_resol_mean 8.26
_diffrn_measured_fraction_theta_full 1.000
_diffrn_measured_fraction_theta_max 1.000
_diffrn_measurement_device_type 'Bruker SMART APEX CCD system'
_diffrn_measurement_method '\w rotations with narrow frames'
_diffrn_radiation_monochromator graphite
_diffrn_radiation_source 'fine-focus sealed tube'
_diffrn_radiation_type MoK\a
_diffrn_radiation_wavelength 0.71073
_diffrn_reflns_av_R_equivalents 0.0409
_diffrn_reflns_av_sigmaI/netI 0.0257
_diffrn_reflns_limit_h_max 22
_diffrn_reflns_limit_h_min -22
_diffrn_reflns_limit_k_max 12
_diffrn_reflns_limit_k_min -12
_diffrn_reflns_limit_l_max 20
_diffrn_reflns_limit_l_min -20
_diffrn_reflns_number 29550
_diffrn_reflns_theta_full 25.49
_diffrn_reflns_theta_max 25.49
_diffrn_reflns_theta_min 2.36
_exptl_absorpt_coefficient_mu 4.502
_exptl_absorpt_correction_T_max 0.5714
_exptl_absorpt_correction_T_min 0.4663
_exptl_absorpt_correction_type multi-scan
_exptl_absorpt_process_details SADBS
_exptl_crystal_colour yellow
_exptl_crystal_density_diffrn 1.919
_exptl_crystal_density_method 'not measured'
_exptl_crystal_description prism
_exptl_crystal_F_000 1656
_exptl_crystal_size_max 0.20
_exptl_crystal_size_mid 0.18
_exptl_crystal_size_min 0.14
_refine_diff_density_max 2.510
_refine_diff_density_min -1.275
_refine_diff_density_rms 0.116
_refine_ls_extinction_method none
_refine_ls_goodness_of_fit_ref 1.043
_refine_ls_hydrogen_treatment mixed
_refine_ls_matrix_type full
_refine_ls_number_parameters 411
_refine_ls_number_reflns 5450
_refine_ls_number_restraints 0
_refine_ls_restrained_S_all 1.043
_refine_ls_R_factor_all 0.0283
_refine_ls_R_factor_gt 0.0257
_refine_ls_shift/su_max 0.002
_refine_ls_shift/su_mean 0.000
_refine_ls_structure_factor_coef Fsqd
_refine_ls_weighting_details 'calc w=1/[\s^2^(Fo^2^)+(0.0455P)^2^+2.7627P] where P=(Fo^2^+2Fc^2^)/3'
_refine_ls_weighting_scheme calc
_refine_ls_wR_factor_gt 0.0669
_refine_ls_wR_factor_ref 0.0690
_reflns_number_gt 5048
_reflns_number_total 5450
_reflns_threshold_expression >2sigma(I)
_cod_data_source_file c5dt02723c2.cif
_cod_data_source_block added_by_encifer
_cod_depositor_comments
;
The following automatic conversions were performed:

'_symmetry_cell_setting' value 'Monoclinic' changed to 'monoclinic'
according to
/usr/data/users/saulius/crontab/automatic-downloads/rss-feeds/RSC/lib/dictionaries/cif_core.dic
dictionary named 'cif_core.dic' version 2.4.2 from 2011-04-26.

Automatic conversion script
Id: cif_fix_values 3271 2015-04-21 07:52:19Z andrius 

 Adding full bibliography for 7036621--7036627.cif.
;
_cod_original_sg_symbol_H-M P2(1)/c
_cod_database_code 7036623

loop_
_symmetry_equiv_pos_as_xyz
'x, y, z'
'-x, y+1/2, -z+1/2'
'-x, -y, -z'
'x, -y-1/2, z-1/2'

loop_
_atom_site_label
_atom_site_type_symbol
_atom_site_fract_x
_atom_site_fract_y
_atom_site_fract_z
_atom_site_U_iso_or_equiv
_atom_site_adp_type
_atom_site_occupancy
_atom_site_symmetry_multiplicity
_atom_site_calc_flag
_atom_site_refinement_flags
_atom_site_disorder_assembly
_atom_site_disorder_group
Re1 Re 0.334513(7) 0.537506(12) 0.186927(7) 0.01657(7) Uani 1 1 d . . .
C1 C 0.4263(2) 0.5260(3) 0.1644(2) 0.0211(7) Uani 1 1 d . . .
O1 O 0.48383(15) 0.5243(2) 0.15443(17) 0.0271(6) Uani 1 1 d . . .
C2 C 0.3690(2) 0.7122(3) 0.2309(2) 0.0234(7) Uani 1 1 d . . .
O2 O 0.38809(17) 0.8193(3) 0.25536(17) 0.0374(7) Uani 1 1 d . . .
C3 C 0.3956(2) 0.4714(3) 0.3002(2) 0.0203(7) Uani 1 1 d . . .
O3 O 0.43046(15) 0.4324(3) 0.36832(16) 0.0290(6) Uani 1 1 d . . .
N1 N 0.23359(18) 0.5532(3) 0.21953(19) 0.0204(6) Uani 1 1 d . . .
N2 N 0.13618(18) 0.6348(3) 0.24345(19) 0.0290(7) Uani 1 1 d . . .
H0 H 0.106(2) 0.689(4) 0.244(3) 0.026(11) Uiso 1 1 d . . .
C4 C 0.1891(2) 0.6603(4) 0.2118(2) 0.0249(7) Uani 1 1 d . . .
H4 H 0.1940 0.7430 0.1874 0.030 Uiso 1 1 calc R . .
C5 C 0.1473(2) 0.5078(4) 0.2742(2) 0.0290(8) Uani 1 1 d . . .
H5 H 0.1184 0.4636 0.3007 0.035 Uiso 1 1 calc R . .
C6 C 0.2078(2) 0.4566(3) 0.2596(2) 0.0246(8) Uani 1 1 d . . .
H6 H 0.2289 0.3689 0.2743 0.030 Uiso 1 1 calc R . .
N3 N 0.27235(16) 0.3524(3) 0.12346(16) 0.0181(6) Uani 1 1 d . . .
N4 N 0.24677(16) 0.6006(3) 0.06138(16) 0.0199(6) Uani 1 1 d . . .
C7 C 0.2910(2) 0.2236(3) 0.1423(2) 0.0206(7) Uani 1 1 d . . .
C8 C 0.2333(2) 0.1227(3) 0.1101(2) 0.0261(7) Uani 1 1 d . . .
H8 H 0.2476 0.0322 0.1262 0.031 Uiso 1 1 calc R . .
C9 C 0.1575(2) 0.1524(4) 0.0565(2) 0.0277(8) Uani 1 1 d . . .
H9 H 0.1188 0.0838 0.0366 0.033 Uiso 1 1 calc R . .
C10 C 0.1373(2) 0.2858(4) 0.0308(2) 0.0239(7) Uani 1 1 d . . .
C11 C 0.0607(2) 0.3279(4) -0.0284(2) 0.0285(8) Uani 1 1 d . . .
H11 H 0.0189 0.2647 -0.0484 0.034 Uiso 1 1 calc R . .
C12 C 0.0467(2) 0.4554(4) -0.0564(2) 0.0287(9) Uani 1 1 d . . .
H12 H -0.0051 0.4811 -0.0946 0.034 Uiso 1 1 calc R . .
C13 C 0.1086(2) 0.5522(4) -0.0292(2) 0.0248(8) Uani 1 1 d . . .
C14 C 0.1833(2) 0.5156(3) 0.0334(2) 0.0199(7) Uani 1 1 d . . .
C16 C 0.1006(2) 0.6831(4) -0.0616(2) 0.0306(8) Uani 1 1 d . . .
H16 H 0.0502 0.7164 -0.0986 0.037 Uiso 1 1 calc R . .
C15 C 0.19749(19) 0.3822(3) 0.0649(2) 0.0196(7) Uani 1 1 d . . .
C17 C 0.1659(2) 0.7620(4) -0.0395(2) 0.0307(8) Uani 1 1 d . . .
H17 H 0.1614 0.8483 -0.0643 0.037 Uiso 1 1 calc R . .
C18 C 0.2400(2) 0.7164(3) 0.0196(2) 0.0238(7) Uani 1 1 d . . .
C19 C 0.3131(2) 0.7914(4) 0.0314(2) 0.0276(8) Uani 1 1 d . A .
H19A H 0.3590 0.7516 0.0791 0.033 Uiso 1 1 calc R . .
H19B H 0.3082 0.8858 0.0459 0.033 Uiso 1 1 calc R . .
C20 C 0.3284(4) 0.5037(7) -0.0647(5) 0.043(2) Uani 0.677(12) 1 d P A 1
H20A H 0.2757 0.5204 -0.1113 0.052 Uiso 0.677(12) 1 calc PR A 1
H20B H 0.3219 0.4889 -0.0114 0.052 Uiso 0.677(12) 1 calc PR A 1
C21 C 0.3805(4) 0.6190(9) -0.0551(4) 0.036(2) Uani 0.677(12) 1 d P A 1
H21A H 0.4017 0.6132 -0.0988 0.043 Uiso 0.677(12) 1 calc PR A 1
H21B H 0.4257 0.6146 0.0015 0.043 Uiso 0.677(12) 1 calc PR A 1
C20' C 0.3919(8) 0.5323(13) -0.0574(8) 0.024(3) Uani 0.323(12) 1 d P A 2
H20C H 0.4138 0.5397 0.0054 0.029 Uiso 0.323(12) 1 calc PR A 2
H20D H 0.4303 0.5717 -0.0766 0.029 Uiso 0.323(12) 1 calc PR A 2
C21' C 0.3142(6) 0.6063(11) -0.0976(6) 0.021(3) Uani 0.323(12) 1 d P A 2
H21C H 0.2757 0.5658 -0.0788 0.025 Uiso 0.323(12) 1 calc PR A 2
H21D H 0.2927 0.5989 -0.1603 0.025 Uiso 0.323(12) 1 calc PR A 2
C22 C 0.3540(2) 0.2426(5) -0.0189(3) 0.0447(11) Uani 1 1 d . A .
H22A H 0.3141 0.2838 -0.0026 0.054 Uiso 1 1 calc R . .
H22B H 0.3319 0.1579 -0.0492 0.054 Uiso 1 1 calc R . .
C23 C 0.4278(2) 0.2126(4) 0.0607(2) 0.0262(7) Uani 1 1 d . . .
H23A H 0.4471 0.2971 0.0925 0.031 Uiso 1 1 calc R . .
H23B H 0.4690 0.1800 0.0434 0.031 Uiso 1 1 calc R . .
C24 C 0.3754(2) 0.1861(3) 0.1938(2) 0.0232(7) Uani 1 1 d . . .
H24A H 0.3794 0.1326 0.2437 0.028 Uiso 1 1 calc R . .
H24B H 0.4071 0.2684 0.2152 0.028 Uiso 1 1 calc R . .
S4 S 0.41555(5) 0.08995(9) 0.13181(5) 0.02519(19) Uani 1 1 d . . .
S5 S 0.37444(7) 0.35487(11) -0.08956(6) 0.0409(3) Uani 1 1 d . . .
S6 S 0.32913(7) 0.78504(10) -0.06594(6) 0.0356(2) Uani 1 1 d . . .
S7 S 0.04474(6) -0.03973(8) 0.17861(6) 0.0265(2) Uani 1 1 d . . .
O4 O 0.08799(18) -0.0819(3) 0.13114(19) 0.0375(7) Uani 1 1 d . . .
O5 O 0.05038(18) -0.1310(3) 0.24592(18) 0.0395(7) Uani 1 1 d . . .
O6 O -0.03309(17) 0.0101(3) 0.1283(2) 0.0442(7) Uani 1 1 d . . .
C25 C 0.0969(3) 0.1083(4) 0.2359(3) 0.0414(10) Uani 1 1 d . . .
F1 F 0.0681(3) 0.1500(3) 0.2891(2) 0.0868(12) Uani 1 1 d . . .
F2 F 0.09036(14) 0.2087(2) 0.18348(16) 0.0406(5) Uani 1 1 d . . .
F3 F 0.1727(2) 0.0845(4) 0.2770(3) 0.0986(14) Uani 1 1 d . . .

loop_
_atom_site_aniso_label
_atom_site_aniso_U_11
_atom_site_aniso_U_22
_atom_site_aniso_U_33
_atom_site_aniso_U_23
_atom_site_aniso_U_13
_atom_site_aniso_U_12
Re1 0.01945(9) 0.01735(9) 0.01403(9) -0.00098(4) 0.00812(6) -0.00161(4)
C1 0.0229(18) 0.0224(18) 0.0159(16) -0.0003(12) 0.0061(14) -0.0026(13)
O1 0.0239(14) 0.0340(15) 0.0281(14) -0.0020(11) 0.0155(11) -0.0025(10)
C2 0.0298(18) 0.0245(18) 0.0159(15) -0.0012(14) 0.0095(14) -0.0057(15)
O2 0.0531(18) 0.0287(15) 0.0304(14) -0.0098(12) 0.0174(13) -0.0135(13)
C3 0.0230(18) 0.0196(17) 0.0211(18) -0.0027(13) 0.0120(15) -0.0059(13)
O3 0.0321(14) 0.0337(13) 0.0189(13) 0.0051(11) 0.0082(11) -0.0059(11)
N1 0.0216(15) 0.0226(14) 0.0174(14) -0.0044(11) 0.0085(12) -0.0029(11)
N2 0.0262(16) 0.0373(19) 0.0260(16) -0.0050(14) 0.0134(13) 0.0078(15)
C4 0.0273(18) 0.0262(18) 0.0204(16) -0.0059(14) 0.0091(14) 0.0020(14)
C5 0.0287(19) 0.036(2) 0.0260(19) -0.0057(17) 0.0155(16) -0.0056(17)
C6 0.0281(19) 0.0262(19) 0.0231(18) -0.0032(13) 0.0142(16) -0.0047(14)
N3 0.0232(14) 0.0201(14) 0.0150(12) -0.0023(11) 0.0119(11) 0.0000(11)
N4 0.0264(15) 0.0189(14) 0.0165(13) -0.0014(11) 0.0110(11) 0.0005(11)
C7 0.0289(18) 0.0204(16) 0.0185(15) 0.0011(13) 0.0159(14) 0.0011(14)
C8 0.037(2) 0.0170(16) 0.0303(18) -0.0026(14) 0.0203(16) -0.0023(15)
C9 0.033(2) 0.0260(18) 0.0323(19) -0.0098(15) 0.0216(16) -0.0109(15)
C10 0.0283(18) 0.0281(18) 0.0208(16) -0.0071(14) 0.0157(15) -0.0048(15)
C11 0.0221(17) 0.040(2) 0.0247(17) -0.0140(16) 0.0116(15) -0.0086(16)
C12 0.0196(18) 0.045(2) 0.0190(17) -0.0066(15) 0.0058(15) 0.0021(15)
C13 0.0244(18) 0.034(2) 0.0179(17) -0.0048(14) 0.0107(15) 0.0031(14)
C14 0.0232(17) 0.0239(17) 0.0161(15) -0.0027(13) 0.0117(14) 0.0023(14)
C16 0.034(2) 0.036(2) 0.0200(17) 0.0025(15) 0.0098(15) 0.0120(17)
C15 0.0210(16) 0.0255(17) 0.0165(15) -0.0034(13) 0.0121(13) -0.0004(14)
C17 0.044(2) 0.0248(18) 0.0237(17) 0.0056(15) 0.0148(17) 0.0098(17)
C18 0.0347(19) 0.0213(17) 0.0177(15) -0.0029(13) 0.0131(15) 0.0026(14)
C19 0.043(2) 0.0205(17) 0.0214(16) -0.0002(14) 0.0155(16) -0.0050(15)
C20 0.042(4) 0.037(4) 0.052(4) -0.011(4) 0.022(3) -0.002(3)
C21 0.036(4) 0.050(5) 0.025(3) 0.006(3) 0.016(3) -0.001(3)
C20' 0.036(8) 0.013(7) 0.023(6) 0.000(4) 0.012(5) 0.002(5)
C21' 0.023(6) 0.022(7) 0.018(5) -0.007(4) 0.010(5) -0.010(4)
C22 0.038(2) 0.078(3) 0.026(2) 0.016(2) 0.0211(18) 0.016(2)
C23 0.0320(19) 0.0286(18) 0.0234(17) -0.0014(15) 0.0169(15) 0.0014(15)
C24 0.0304(18) 0.0220(17) 0.0210(16) 0.0004(14) 0.0144(15) 0.0032(14)
S4 0.0301(5) 0.0227(4) 0.0264(4) -0.0009(3) 0.0154(4) 0.0059(4)
S5 0.0668(7) 0.0344(5) 0.0285(5) 0.0045(4) 0.0269(5) 0.0149(5)
S6 0.0566(6) 0.0276(5) 0.0310(5) 0.0055(4) 0.0266(5) -0.0040(4)
S7 0.0299(5) 0.0274(5) 0.0268(5) 0.0040(3) 0.0165(4) 0.0036(3)
O4 0.0578(18) 0.0265(13) 0.0459(16) 0.0010(13) 0.0392(15) 0.0007(13)
O5 0.0542(18) 0.0357(15) 0.0418(16) 0.0140(13) 0.0330(14) 0.0123(14)
O6 0.0299(16) 0.0486(17) 0.0512(19) 0.0145(16) 0.0141(14) 0.0045(14)
C25 0.050(3) 0.035(2) 0.031(2) -0.0037(18) 0.0098(19) 0.005(2)
F1 0.189(4) 0.0457(17) 0.0612(19) -0.0072(15) 0.087(2) 0.003(2)
F2 0.0489(14) 0.0292(12) 0.0514(14) -0.0036(11) 0.0286(12) -0.0031(10)
F3 0.061(2) 0.060(2) 0.104(3) 0.000(2) -0.036(2) 0.0019(17)

loop_
_atom_type_symbol
_atom_type_description
_atom_type_scat_dispersion_real
_atom_type_scat_dispersion_imag
_atom_type_scat_source
C C 0.0033 0.0016 'International Tables Vol C Tables 4.2.6.8 and 6.1.1.4'
H H 0.0000 0.0000 'International Tables Vol C Tables 4.2.6.8 and 6.1.1.4'
N N 0.0061 0.0033 'International Tables Vol C Tables 4.2.6.8 and 6.1.1.4'
O O 0.0106 0.0060 'International Tables Vol C Tables 4.2.6.8 and 6.1.1.4'
F F 0.0171 0.0103 'International Tables Vol C Tables 4.2.6.8 and 6.1.1.4'
S S 0.1246 0.1234 'International Tables Vol C Tables 4.2.6.8 and 6.1.1.4'
Re Re -1.0185 7.2310 'International Tables Vol C Tables 4.2.6.8 and 6.1.1.4'

loop_
_geom_angle_atom_site_label_1
_geom_angle_atom_site_label_2
_geom_angle_atom_site_label_3
_geom_angle
C2 Re1 C1 87.37(14)
C2 Re1 C3 87.17(14)
C1 Re1 C3 89.27(15)
C2 Re1 N1 90.88(13)
C1 Re1 N1 177.04(12)
C3 Re1 N1 88.26(13)
C2 Re1 N4 96.86(12)
C1 Re1 N4 100.19(12)
C3 Re1 N4 169.85(13)
N1 Re1 N4 82.38(11)
C2 Re1 N3 169.20(13)
C1 Re1 N3 100.21(12)
C3 Re1 N3 100.51(11)
N1 Re1 N3 81.85(10)
N4 Re1 N3 74.35(10)
O1 C1 Re1 176.1(3)
O2 C2 Re1 178.0(3)
O3 C3 Re1 178.3(3)
C4 N1 C6 106.1(3)
C4 N1 Re1 127.1(2)
C6 N1 Re1 126.6(2)
C4 N2 C5 108.7(3)
N1 C4 N2 110.2(3)
C6 C5 N2 106.3(3)
C5 C6 N1 108.7(3)
C7 N3 C15 118.0(3)
C7 N3 Re1 130.8(2)
C15 N3 Re1 110.2(2)
C18 N4 C14 118.1(3)
C18 N4 Re1 130.1(2)
C14 N4 Re1 110.4(2)
N3 C7 C8 120.9(3)
N3 C7 C24 119.2(3)
C8 C7 C24 119.8(3)
C9 C8 C7 121.2(3)
C8 C9 C10 119.1(3)
C9 C10 C15 117.1(3)
C9 C10 C11 124.1(3)
C15 C10 C11 118.8(3)
C12 C11 C10 121.4(3)
C11 C12 C13 120.8(3)
C16 C13 C14 116.9(3)
C16 C13 C12 124.3(3)
C14 C13 C12 118.8(3)
N4 C14 C13 122.8(3)
N4 C14 C15 116.8(3)
C13 C14 C15 120.1(3)
C17 C16 C13 119.5(3)
N3 C15 C10 123.2(3)
N3 C15 C14 117.0(3)
C10 C15 C14 119.5(3)
C16 C17 C18 120.4(3)
N4 C18 C17 120.9(3)
N4 C18 C19 118.9(3)
C17 C18 C19 120.0(3)
C18 C19 S6 110.4(2)
C21 C20 S5 107.7(5)
C20 C21 S6 113.0(5)
C21' C20' S5 108.4(8)
C20' C21' S6 109.7(7)
C23 C22 S5 111.5(3)
C22 C23 S4 115.1(3)
C7 C24 S4 111.8(2)
C23 S4 C24 104.08(16)
C22 S5 C20' 116.8(4)
C22 S5 C20 95.2(3)
C20' S5 C20 37.0(5)
C19 S6 C21' 104.0(3)
C19 S6 C21 102.2(2)
C21' S6 C21 35.9(4)
O6 S7 O4 115.1(2)
O6 S7 O5 114.87(18)
O4 S7 O5 113.98(17)
O6 S7 C25 102.9(2)
O4 S7 C25 104.4(2)
O5 S7 C25 103.41(19)
F1 C25 F3 110.0(4)
F1 C25 F2 107.0(3)
F3 C25 F2 106.1(4)
F1 C25 S7 110.9(4)
F3 C25 S7 111.0(3)
F2 C25 S7 111.6(3)

loop_
_geom_bond_atom_site_label_1
_geom_bond_atom_site_label_2
_geom_bond_distance
Re1 C2 1.905(3)
Re1 C1 1.915(4)
Re1 C3 1.925(4)
Re1 N1 2.187(3)
Re1 N4 2.195(3)
Re1 N3 2.214(3)
C1 O1 1.156(5)
C2 O2 1.150(4)
C3 O3 1.148(4)
N1 C4 1.327(5)
N1 C6 1.386(5)
N2 C4 1.338(5)
N2 C5 1.358(5)
C5 C6 1.357(5)
N3 C7 1.337(4)
N3 C15 1.372(4)
N4 C18 1.341(4)
N4 C14 1.370(4)
C7 C8 1.409(5)
C7 C24 1.497(5)
C8 C9 1.361(5)
C9 C10 1.405(5)
C10 C15 1.408(5)
C10 C11 1.430(5)
C11 C12 1.348(6)
C12 C13 1.427(5)
C13 C16 1.406(5)
C13 C14 1.410(5)
C14 C15 1.422(5)
C16 C17 1.366(6)
C17 C18 1.407(5)
C18 C19 1.495(5)
C19 S6 1.829(4)
C20 C21 1.473(11)
C20 S5 1.856(7)
C21 S6 1.885(9)
C20' C21' 1.514(18)
C20' S5 1.845(13)
C21' S6 1.853(10)
C22 C23 1.514(5)
C22 S5 1.813(4)
C23 S4 1.817(4)
C24 S4 1.818(3)
S7 O6 1.435(3)
S7 O4 1.435(3)
S7 O5 1.447(3)
S7 C25 1.818(4)
C25 F1 1.312(5)
C25 F3 1.313(5)
C25 F2 1.323(5)
